data_2218911
loop_
_publ_author_name
'Zhao, Liang'
'Yu, Xiaoling'
'Chen, Chungang'

_publ_section_title
;
 Schizandrol A: a lignan from <i>Schisandra chinensis</i>
;
_journal_coeditor_code BT2738
_journal_issue 8
_journal_name_full 'Acta Crystallographica Section E'
_journal_page_first o1514
_journal_paper_doi 10.1107/S1600536808021545
_journal_volume 64
_journal_year 2008
_chemical_formula_iupac 'C24 H32 O7'
_chemical_formula_moiety 'C24 H32 O7'
_chemical_formula_sum 'C24 H32 O7'
_chemical_formula_weight 432.50
_chemical_name_common 'Schizandrol A'
_chemical_name_systematic
;
1,2,3,10,11,12-hexamethoxy-6,7-dimethyl-5,6,7,8-\
tetrahydrodibenzo[a,c]cycloocten-6-ol
;
_space_group_IT_number 19
_symmetry_cell_setting orthorhombic
_symmetry_space_group_name_Hall 'P 2ac 2ab'
_symmetry_space_group_name_H-M 'P 21 21 21'
_atom_sites_solution_hydrogens geom
_atom_sites_solution_primary direct
_atom_sites_solution_secondary difmap
_cell_angle_alpha 90.00
_cell_angle_beta 90.00
_cell_angle_gamma 90.00
_cell_formula_units_Z 12
_cell_length_a 16.084(3)
_cell_length_b 18.107(4)
_cell_length_c 23.229(5)
_cell_measurement_reflns_used 18705
_cell_measurement_temperature 113(2)
_cell_measurement_theta_max 27.6
_cell_measurement_theta_min 1.5
_cell_volume 6765(2)
_computing_cell_refinement 'Crystalclear (Rigaku/MSC, 2005)'
_computing_data_collection 'Crystalclear (Rigaku/MSC, 2005)'
_computing_data_reduction 'Crystalclear (Rigaku/MSC, 2005)'
_computing_molecular_graphics 'SHELXTL (Sheldrick, 2008)'
_computing_publication_material 'CrystalStructure (Rigaku/MSC, 2005)'
_computing_structure_refinement 'SHELXL97 (Sheldrick, 2008)'
_computing_structure_solution 'SHELXS97 (Sheldrick, 2008)'
_diffrn_ambient_temperature 113(2)
_diffrn_detector_area_resol_mean 7.31
_diffrn_measured_fraction_theta_full 0.998
_diffrn_measured_fraction_theta_max 0.998
_diffrn_measurement_device_type 'Rigaku Saturn CCD area-detector'
_diffrn_measurement_method \w
_diffrn_radiation_monochromator confocal
_diffrn_radiation_source 'rotating anode'
_diffrn_radiation_type MoK\a
_diffrn_radiation_wavelength 0.71073
_diffrn_reflns_av_R_equivalents 0.0506
_diffrn_reflns_av_sigmaI/netI 0.0317
_diffrn_reflns_limit_h_max 17
_diffrn_reflns_limit_h_min -20
_diffrn_reflns_limit_k_max 21
_diffrn_reflns_limit_k_min -23
_diffrn_reflns_limit_l_max 27
_diffrn_reflns_limit_l_min -30
_diffrn_reflns_number 48456
_diffrn_reflns_theta_full 27.54
_diffrn_reflns_theta_max 27.54
_diffrn_reflns_theta_min 1.54
_diffrn_standards_decay_% 0
_diffrn_standards_interval_count 0
_diffrn_standards_interval_time 0
_diffrn_standards_number 0
_exptl_absorpt_coefficient_mu 0.093
_exptl_absorpt_correction_T_max 0.9871
_exptl_absorpt_correction_T_min 0.9817
_exptl_absorpt_correction_type multi-scan
_exptl_absorpt_process_details '(CrystalClear; Rigaku/MSC, 2005)'
_exptl_crystal_colour colourless
_exptl_crystal_density_diffrn 1.274
_exptl_crystal_density_method 'not measured'
_exptl_crystal_description block
_exptl_crystal_F_000 2784
_exptl_crystal_size_max 0.20
_exptl_crystal_size_mid 0.18
_exptl_crystal_size_min 0.14
_refine_diff_density_max 0.176
_refine_diff_density_min -0.241
_refine_ls_abs_structure_details 'None, Friedel Pairs merged'
_refine_ls_extinction_method none
_refine_ls_goodness_of_fit_ref 1.092
_refine_ls_hydrogen_treatment constr
_refine_ls_matrix_type full
_refine_ls_number_parameters 865
_refine_ls_number_reflns 8487
_refine_ls_number_restraints 0
_refine_ls_restrained_S_all 1.092
_refine_ls_R_factor_all 0.0489
_refine_ls_R_factor_gt 0.0442
_refine_ls_shift/su_max 0.001
_refine_ls_shift/su_mean 0.000
_refine_ls_structure_factor_coef Fsqd
_refine_ls_weighting_details 'calc w=1/[\s^2^(Fo^2^)+(0.0626P)^2^+0.2401P] where P=(Fo^2^+2Fc^2^)/3'
_refine_ls_weighting_scheme calc
_refine_ls_wR_factor_gt 0.1067
_refine_ls_wR_factor_ref 0.1096
_reflns_number_gt 7852
_reflns_number_total 8487
_reflns_threshold_expression I>2\s(I)
_cod_data_source_file bt2738.cif
_cod_data_source_block I
_cod_database_code 2218911
_cod_database_fobs_code 2218911

loop_
_symmetry_equiv_pos_as_xyz
'x, y, z'
'-x+1/2, -y, z+1/2'
'-x, y+1/2, -z+1/2'
'x+1/2, -y+1/2, -z'

loop_
_atom_site_type_symbol
_atom_site_label
_atom_site_fract_x
_atom_site_fract_y
_atom_site_fract_z
_atom_site_U_iso_or_equiv
_atom_site_adp_type
_atom_site_calc_flag
_atom_site_refinement_flags
_atom_site_occupancy
O O1 0.22101(9) 0.35381(8) 0.73077(7) 0.0232(3) Uani d . 1
O O2 0.32692(9) 0.45994(8) 0.76569(7) 0.0239(3) Uani d . 1
O O3 0.49211(9) 0.43468(8) 0.77143(6) 0.0230(3) Uani d . 1
O O4 0.58793(9) 0.39176(9) 0.66990(7) 0.0291(4) Uani d . 1
O O5 0.75662(9) 0.37642(9) 0.67774(7) 0.0292(4) Uani d . 1
O O6 0.82536(9) 0.27751(9) 0.74939(7) 0.0237(3) Uani d . 1
O O7 0.60082(9) 0.09979(8) 0.75711(7) 0.0249(3) Uani d . 1
H H7 0.6008 0.0541 0.7509 0.037 Uiso calc R 1
O O8 0.67403(9) 0.71666(9) 0.91986(7) 0.0227(3) Uani d . 1
O O9 0.74232(9) 0.60393(9) 0.86118(7) 0.0255(3) Uani d . 1
O O10 0.90954(9) 0.57743(8) 0.86623(6) 0.0215(3) Uani d . 1
O O11 1.00471(9) 0.55230(8) 0.96847(7) 0.0248(4) Uani d . 1
O O12 1.17213(9) 0.51920(8) 0.94694(7) 0.0221(3) Uani d . 1
O O13 1.27229(9) 0.62086(9) 0.90144(7) 0.0244(3) Uani d . 1
O O14 0.89486(9) 0.88450(9) 0.92657(7) 0.0234(3) Uani d . 1
H H14 0.8960 0.9291 0.9165 0.035 Uiso calc R 1
O O15 0.22728(9) 0.36321(8) 0.07007(7) 0.0221(3) Uani d . 1
O O16 0.33017(9) 0.47290(8) 0.10673(6) 0.0215(3) Uani d . 1
O O17 0.49504(9) 0.44981(8) 0.11691(6) 0.0205(3) Uani d . 1
O O18 0.59386(9) 0.41675(8) 0.01820(6) 0.0217(3) Uani d . 1
O O19 0.76177(9) 0.39393(9) 0.01571(7) 0.0259(3) Uani d . 1
O O20 0.83295(9) 0.29020(9) 0.08307(7) 0.0243(3) Uani d . 1
O O21 0.61530(9) 0.11886(9) 0.08946(7) 0.0261(3) Uani d . 1
H H21 0.6191 0.0734 0.0828 0.039 Uiso calc R 1
C C1 0.47537(13) 0.30913(12) 0.73820(9) 0.0200(4) Uani d . 1
C C2 0.44148(13) 0.37730(12) 0.75383(9) 0.0197(4) Uani d . 1
C C3 0.35660(13) 0.39076(11) 0.75195(9) 0.0192(4) Uani d . 1
C C4 0.30337(12) 0.33497(12) 0.73236(9) 0.0189(4) Uani d . 1
C C5 0.33611(13) 0.26724(12) 0.71663(9) 0.0201(4) Uani d . 1
H H5 0.2999 0.2296 0.7032 0.024 Uiso calc R 1
C C6 0.42133(13) 0.25307(12) 0.72008(9) 0.0189(4) Uani d . 1
C C7 0.51498(16) 0.42987(14) 0.83038(10) 0.0317(6) Uani d . 1
H H7A 0.5510 0.3869 0.8361 0.048 Uiso calc R 1
H H7B 0.4649 0.4246 0.8540 0.048 Uiso calc R 1
H H7C 0.5448 0.4748 0.8417 0.048 Uiso calc R 1
C C8 0.28384(15) 0.46474(14) 0.81940(11) 0.0339(6) Uani d . 1
H H8A 0.3229 0.4558 0.8510 0.051 Uiso calc R 1
H H8B 0.2395 0.4276 0.8205 0.051 Uiso calc R 1
H H8C 0.2596 0.5141 0.8235 0.051 Uiso calc R 1
C C9 0.16586(13) 0.30434(14) 0.70256(10) 0.0279(5) Uani d . 1
H H9A 0.1660 0.2568 0.7227 0.042 Uiso calc R 1
H H9B 0.1840 0.2972 0.6627 0.042 Uiso calc R 1
H H9C 0.1095 0.3250 0.7029 0.042 Uiso calc R 1
C C10 0.45252(13) 0.17746(11) 0.70287(9) 0.0205(4) Uani d . 1
H H10A 0.5102 0.1827 0.6885 0.025 Uiso calc R 1
H H10B 0.4181 0.1595 0.6704 0.025 Uiso calc R 1
C C11 0.45200(13) 0.11750(12) 0.75076(9) 0.0213(4) Uani d . 1
H H11 0.4556 0.0694 0.7298 0.026 Uiso calc R 1
C C12 0.52938(13) 0.11905(12) 0.79049(9) 0.0204(4) Uani d . 1
C C13 0.51924(14) 0.06450(13) 0.84006(10) 0.0276(5) Uani d . 1
H H13A 0.5728 0.0579 0.8595 0.041 Uiso calc R 1
H H13B 0.5001 0.0169 0.8250 0.041 Uiso calc R 1
H H13C 0.4783 0.0837 0.8675 0.041 Uiso calc R 1
C C14 0.36875(13) 0.11516(14) 0.78232(11) 0.0285(5) Uani d . 1
H H14A 0.3634 0.1590 0.8068 0.043 Uiso calc R 1
H H14B 0.3661 0.0706 0.8062 0.043 Uiso calc R 1
H H14C 0.3234 0.1144 0.7542 0.043 Uiso calc R 1
C C15 0.54875(13) 0.19628(12) 0.81623(9) 0.0201(4) Uani d . 1
H H15A 0.4954 0.2217 0.8239 0.024 Uiso calc R 1
H H15B 0.5770 0.1892 0.8537 0.024 Uiso calc R 1
C C16 0.60180(13) 0.24614(11) 0.77951(9) 0.0193(4) Uani d . 1
C C17 0.68839(13) 0.23942(12) 0.78333(9) 0.0201(4) Uani d . 1
H H17 0.7117 0.2044 0.8091 0.024 Uiso calc R 1
C C18 0.74031(13) 0.28263(12) 0.75035(9) 0.0204(4) Uani d . 1
C C19 0.70630(13) 0.33534(12) 0.71306(9) 0.0211(4) Uani d . 1
C C20 0.62032(13) 0.34205(12) 0.70857(10) 0.0224(4) Uani d . 1
C C21 0.56694(13) 0.29808(12) 0.74200(9) 0.0201(4) Uani d . 1
C C22 0.59403(17) 0.36666(18) 0.61177(10) 0.0438(7) Uani d . 1
H H22A 0.5638 0.3200 0.6076 0.066 Uiso calc R 1
H H22B 0.6526 0.3591 0.6018 0.066 Uiso calc R 1
H H22C 0.5699 0.4037 0.5860 0.066 Uiso calc R 1
C C23 0.78962(18) 0.44071(16) 0.70428(15) 0.0513(8) Uani d . 1
H H23A 0.8286 0.4263 0.7347 0.077 Uiso calc R 1
H H23B 0.7442 0.4697 0.7210 0.077 Uiso calc R 1
H H23C 0.8188 0.4705 0.6754 0.077 Uiso calc R 1
C C24 0.86011(14) 0.21001(13) 0.76977(10) 0.0270(5) Uani d . 1
H H24A 0.8310 0.1683 0.7520 0.040 Uiso calc R 1
H H24B 0.8540 0.2073 0.8117 0.040 Uiso calc R 1
H H24C 0.9192 0.2080 0.7597 0.040 Uiso calc R 1
C C25 0.93024(13) 0.68169(11) 0.92894(9) 0.0180(4) Uani d . 1
C C26 0.87680(13) 0.63516(11) 0.89785(9) 0.0180(4) Uani d . 1
C C27 0.79197(13) 0.64683(12) 0.89631(9) 0.0198(4) Uani d . 1
C C28 0.75777(13) 0.70615(12) 0.92637(9) 0.0191(4) Uani d . 1
C C29 0.80935(13) 0.75110(12) 0.95864(9) 0.0189(4) Uani d . 1
H H29 0.7858 0.7901 0.9806 0.023 Uiso calc R 1
C C30 0.89546(13) 0.74027(11) 0.95958(9) 0.0183(4) Uani d . 1
C C31 0.64328(14) 0.78833(13) 0.93384(10) 0.0262(5) Uani d . 1
H H31A 0.6783 0.8259 0.9156 0.039 Uiso calc R 1
H H31B 0.6443 0.7951 0.9757 0.039 Uiso calc R 1
H H31C 0.5861 0.7933 0.9198 0.039 Uiso calc R 1
C C32 0.71267(17) 0.53897(15) 0.88860(12) 0.0400(6) Uani d . 1
H H32A 0.6740 0.5525 0.9194 0.060 Uiso calc R 1
H H32B 0.7597 0.5116 0.9049 0.060 Uiso calc R 1
H H32C 0.6839 0.5079 0.8604 0.060 Uiso calc R 1
C C33 0.91734(17) 0.59558(14) 0.80678(10) 0.0336(6) Uani d . 1
H H33A 0.9543 0.6383 0.8025 0.050 Uiso calc R 1
H H33B 0.8625 0.6076 0.7910 0.050 Uiso calc R 1
H H33C 0.9406 0.5534 0.7859 0.050 Uiso calc R 1
C C34 0.94773(13) 0.79501(12) 0.99228(9) 0.0195(4) Uani d . 1
H H34A 1.0010 0.7710 1.0025 0.023 Uiso calc R 1
H H34B 0.9188 0.8072 1.0287 0.023 Uiso calc R 1
C C35 0.96723(13) 0.86801(12) 0.96016(9) 0.0204(4) Uani d . 1
C C36 1.04299(13) 0.86312(12) 0.91930(9) 0.0202(4) Uani d . 1
H H36 1.0393 0.9079 0.8943 0.024 Uiso calc R 1
C C37 1.12733(13) 0.86895(13) 0.94948(10) 0.0257(5) Uani d . 1
H H37A 1.1323 0.8295 0.9782 0.039 Uiso calc R 1
H H37B 1.1318 0.9170 0.9686 0.039 Uiso calc R 1
H H37C 1.1719 0.8640 0.9210 0.039 Uiso calc R 1
C C38 0.97951(14) 0.92885(13) 1.00476(10) 0.0259(5) Uani d . 1
H H38A 0.9268 0.9384 1.0245 0.039 Uiso calc R 1
H H38B 0.9983 0.9740 0.9855 0.039 Uiso calc R 1
H H38C 1.0214 0.9132 1.0329 0.039 Uiso calc R 1
C C39 1.03961(13) 0.79643(12) 0.87733(9) 0.0201(4) Uani d . 1
H H39A 0.9810 0.7890 0.8658 0.024 Uiso calc R 1
H H39B 1.0711 0.8098 0.8422 0.024 Uiso calc R 1
C C40 1.07303(13) 0.72303(12) 0.89929(9) 0.0190(4) Uani d . 1
C C41 1.02178(12) 0.66995(12) 0.92481(9) 0.0175(4) Uani d . 1
C C42 1.05705(12) 0.60297(12) 0.94374(9) 0.0193(4) Uani d . 1
C C43 1.14118(12) 0.58866(11) 0.93495(9) 0.0187(4) Uani d . 1
C C44 1.19131(12) 0.64162(12) 0.90858(9) 0.0198(4) Uani d . 1
C C45 1.15784(13) 0.70844(12) 0.89145(9) 0.0195(4) Uani d . 1
H H45 1.1926 0.7447 0.8743 0.023 Uiso calc R 1
C C46 1.03229(14) 0.51599(13) 1.01966(10) 0.0270(5) Uani d . 1
H H46A 1.0638 0.5508 1.0434 0.041 Uiso calc R 1
H H46B 1.0679 0.4742 1.0093 0.041 Uiso calc R 1
H H46C 0.9840 0.4981 1.0413 0.041 Uiso calc R 1
C C47 1.23501(14) 0.51537(14) 0.99111(11) 0.0316(6) Uani d . 1
H H47A 1.2090 0.5213 1.0290 0.047 Uiso calc R 1
H H47B 1.2758 0.5548 0.9851 0.047 Uiso calc R 1
H H47C 1.2630 0.4674 0.9892 0.047 Uiso calc R 1
C C48 1.32394(14) 0.66689(15) 0.86767(10) 0.0311(5) Uani d . 1
H H48A 1.3263 0.7162 0.8849 0.047 Uiso calc R 1
H H48B 1.3012 0.6705 0.8286 0.047 Uiso calc R 1
H H48C 1.3800 0.6459 0.8660 0.047 Uiso calc R 1
C C49 0.48299(13) 0.32529(12) 0.08063(9) 0.0184(4) Uani d . 1
C C50 0.44632(12) 0.39210(12) 0.09731(9) 0.0175(4) Uani d . 1
C C51 0.36115(13) 0.40387(11) 0.09355(9) 0.0183(4) Uani d . 1
C C52 0.31019(12) 0.34727(12) 0.07249(9) 0.0186(4) Uani d . 1
C C53 0.34539(13) 0.28111(12) 0.05587(9) 0.0193(4) Uani d . 1
H H53 0.3107 0.2431 0.0412 0.023 Uiso calc R 1
C C54 0.43121(13) 0.26873(12) 0.06014(9) 0.0183(4) Uani d . 1
C C55 0.50873(17) 0.44691(16) 0.17689(10) 0.0373(6) Uani d . 1
H H55A 0.5417 0.4030 0.1862 0.056 Uiso calc R 1
H H55B 0.4552 0.4444 0.1969 0.056 Uiso calc R 1
H H55C 0.5388 0.4913 0.1891 0.056 Uiso calc R 1
C C56 0.27811(15) 0.47761(14) 0.15661(11) 0.0321(6) Uani d . 1
H H56A 0.3097 0.4624 0.1907 0.048 Uiso calc R 1
H H56B 0.2299 0.4451 0.1518 0.048 Uiso calc R 1
H H56C 0.2591 0.5286 0.1615 0.048 Uiso calc R 1
C C57 0.17460(13) 0.31027(14) 0.04303(10) 0.0264(5) Uani d . 1
H H57A 0.1774 0.2635 0.0641 0.040 Uiso calc R 1
H H57B 0.1929 0.3025 0.0033 0.040 Uiso calc R 1
H H57C 0.1172 0.3284 0.0431 0.040 Uiso calc R 1
C C58 0.46477(13) 0.19487(12) 0.04038(9) 0.0211(4) Uani d . 1
H H58A 0.5224 0.2024 0.0266 0.025 Uiso calc R 1
H H58B 0.4313 0.1784 0.0070 0.025 Uiso calc R 1
C C59 0.46560(13) 0.13179(12) 0.08538(10) 0.0221(4) Uani d . 1
H H59 0.4698 0.0852 0.0625 0.026 Uiso calc R 1
C C60 0.54366(13) 0.13266(12) 0.12440(9) 0.0222(4) Uani d . 1
C C61 0.53711(15) 0.07272(13) 0.17034(11) 0.0300(5) Uani d . 1
H H61A 0.5906 0.0677 0.1901 0.045 Uiso calc R 1
H H61B 0.5224 0.0257 0.1521 0.045 Uiso calc R 1
H H61C 0.4941 0.0863 0.1983 0.045 Uiso calc R 1
C C62 0.38356(13) 0.12603(13) 0.11798(10) 0.0268(5) Uani d . 1
H H62A 0.3372 0.1288 0.0907 0.040 Uiso calc R 1
H H62B 0.3794 0.1668 0.1456 0.040 Uiso calc R 1
H H62C 0.3814 0.0789 0.1386 0.040 Uiso calc R 1
C C63 0.55992(13) 0.20784(12) 0.15394(9) 0.0215(4) Uani d . 1
H H63A 0.5057 0.2311 0.1629 0.026 Uiso calc R 1
H H63B 0.5888 0.1988 0.1909 0.026 Uiso calc R 1
C C64 0.61102(13) 0.26150(12) 0.11891(9) 0.0190(4) Uani d . 1
C C65 0.57462(13) 0.31591(12) 0.08451(9) 0.0183(4) Uani d . 1
C C66 0.62727(13) 0.36206(12) 0.05202(9) 0.0186(4) Uani d . 1
C C67 0.71315(13) 0.35299(12) 0.05239(9) 0.0197(4) Uani d . 1
C C68 0.74847(13) 0.29777(12) 0.08662(9) 0.0207(4) Uani d . 1
C C69 0.69748(13) 0.25376(12) 0.12022(9) 0.0198(4) Uani d . 1
H H69 0.7217 0.2176 0.1446 0.024 Uiso calc R 1
C C70 0.58397(17) 0.39464(14) -0.04001(10) 0.0320(6) Uani d . 1
H H70A 0.5502 0.3496 -0.0416 0.048 Uiso calc R 1
H H70B 0.6387 0.3850 -0.0570 0.048 Uiso calc R 1
H H70C 0.5562 0.4340 -0.0616 0.048 Uiso calc R 1
C C71 0.79704(17) 0.45794(15) 0.04198(12) 0.0389(6) Uani d . 1
H H71A 0.8335 0.4429 0.0737 0.058 Uiso calc R 1
H H71B 0.7524 0.4894 0.0569 0.058 Uiso calc R 1
H H71C 0.8294 0.4854 0.0134 0.058 Uiso calc R 1
C C72 0.86633(14) 0.22107(13) 0.10102(11) 0.0286(5) Uani d . 1
H H72A 0.8353 0.1809 0.0827 0.043 Uiso calc R 1
H H72B 0.8618 0.2167 0.1430 0.043 Uiso calc R 1
H H72C 0.9249 0.2180 0.0897 0.043 Uiso calc R 1

loop_
_atom_site_aniso_label
_atom_site_aniso_U_11
_atom_site_aniso_U_22
_atom_site_aniso_U_33
_atom_site_aniso_U_12
_atom_site_aniso_U_13
_atom_site_aniso_U_23
O1 0.0161(7) 0.0227(8) 0.0309(8) 0.0009(6) -0.0032(6) -0.0025(7)
O2 0.0243(8) 0.0170(8) 0.0305(8) 0.0024(6) 0.0019(7) -0.0013(7)
O3 0.0228(7) 0.0172(8) 0.0291(8) -0.0053(6) -0.0044(7) 0.0007(6)
O4 0.0250(8) 0.0254(9) 0.0369(9) 0.0034(7) -0.0004(7) 0.0144(7)
O5 0.0214(8) 0.0282(9) 0.0379(9) -0.0047(7) 0.0035(7) 0.0105(8)
O6 0.0158(7) 0.0260(8) 0.0293(8) 0.0013(6) -0.0026(6) 0.0044(7)
O7 0.0253(8) 0.0178(8) 0.0315(8) 0.0044(6) 0.0042(7) -0.0003(7)
O8 0.0158(7) 0.0242(8) 0.0283(8) 0.0024(6) 0.0002(6) -0.0022(7)
O9 0.0238(8) 0.0236(8) 0.0292(8) -0.0030(7) -0.0066(7) -0.0053(7)
O10 0.0233(7) 0.0171(8) 0.0240(7) 0.0023(6) -0.0018(6) -0.0037(6)
O11 0.0221(8) 0.0174(8) 0.0351(9) -0.0041(6) -0.0058(7) 0.0081(7)
O12 0.0209(7) 0.0137(7) 0.0317(8) 0.0016(6) -0.0055(7) 0.0003(6)
O13 0.0188(7) 0.0236(8) 0.0307(8) 0.0036(6) 0.0025(6) 0.0043(7)
O14 0.0230(8) 0.0174(8) 0.0299(8) 0.0026(6) -0.0043(7) 0.0016(7)
O15 0.0166(7) 0.0203(8) 0.0295(8) 0.0003(6) -0.0016(6) -0.0024(7)
O16 0.0233(7) 0.0151(7) 0.0262(8) 0.0024(6) 0.0040(6) -0.0007(6)
O17 0.0225(7) 0.0164(7) 0.0225(7) -0.0044(6) -0.0003(6) -0.0017(6)
O18 0.0243(7) 0.0202(8) 0.0205(7) 0.0029(6) -0.0005(6) 0.0034(6)
O19 0.0233(8) 0.0271(9) 0.0273(8) -0.0037(7) 0.0027(7) 0.0038(7)
O20 0.0160(7) 0.0262(8) 0.0306(8) 0.0032(6) -0.0009(6) 0.0009(7)
O21 0.0235(8) 0.0176(8) 0.0373(9) 0.0032(6) 0.0048(7) -0.0010(7)
C1 0.0186(10) 0.0193(11) 0.0221(10) 0.0009(8) -0.0016(8) 0.0034(9)
C2 0.0212(10) 0.0168(10) 0.0212(10) -0.0039(8) -0.0017(8) 0.0017(9)
C3 0.0215(10) 0.0143(10) 0.0217(10) -0.0006(8) 0.0006(8) 0.0007(8)
C4 0.0167(9) 0.0208(11) 0.0191(9) 0.0011(8) -0.0018(8) 0.0013(9)
C5 0.0206(10) 0.0178(10) 0.0218(10) -0.0023(8) -0.0026(8) 0.0000(8)
C6 0.0204(10) 0.0174(10) 0.0190(10) 0.0015(8) 0.0008(8) 0.0003(8)
C7 0.0370(13) 0.0292(13) 0.0288(12) -0.0094(11) -0.0119(11) 0.0005(10)
C8 0.0348(13) 0.0309(13) 0.0359(13) -0.0009(11) 0.0128(11) -0.0080(11)
C9 0.0197(10) 0.0358(13) 0.0281(11) -0.0012(9) -0.0023(9) -0.0113(10)
C10 0.0218(10) 0.0192(11) 0.0206(10) 0.0023(8) 0.0009(9) -0.0013(8)
C11 0.0236(10) 0.0144(10) 0.0259(10) 0.0000(8) -0.0017(9) -0.0011(9)
C12 0.0220(10) 0.0179(10) 0.0212(10) 0.0010(8) 0.0009(9) 0.0018(9)
C13 0.0290(12) 0.0225(12) 0.0313(12) -0.0027(9) -0.0024(10) 0.0065(10)
C14 0.0250(11) 0.0261(12) 0.0345(12) -0.0048(9) 0.0008(10) 0.0059(10)
C15 0.0206(10) 0.0188(10) 0.0210(10) 0.0006(8) 0.0004(8) 0.0002(9)
C16 0.0220(10) 0.0138(10) 0.0222(10) 0.0002(8) -0.0006(8) -0.0018(8)
C17 0.0222(10) 0.0186(10) 0.0195(10) 0.0025(8) -0.0029(8) 0.0007(8)
C18 0.0181(10) 0.0189(10) 0.0243(10) 0.0007(8) -0.0027(9) -0.0016(9)
C19 0.0207(10) 0.0178(10) 0.0248(10) -0.0020(8) 0.0009(9) 0.0025(9)
C20 0.0228(10) 0.0165(10) 0.0279(11) 0.0010(8) 0.0004(9) 0.0042(9)
C21 0.0191(10) 0.0155(10) 0.0258(11) 0.0000(8) -0.0024(8) 0.0018(9)
C22 0.0406(15) 0.0576(19) 0.0330(13) 0.0066(14) -0.0050(12) 0.0194(13)
C23 0.0438(16) 0.0314(15) 0.079(2) -0.0165(13) 0.0047(16) 0.0067(16)
C24 0.0217(11) 0.0276(12) 0.0316(12) 0.0047(9) -0.0041(9) 0.0022(10)
C25 0.0179(10) 0.0135(10) 0.0227(10) 0.0006(8) -0.0001(8) 0.0024(8)
C26 0.0207(10) 0.0129(10) 0.0204(10) 0.0011(8) -0.0001(8) 0.0002(8)
C27 0.0203(10) 0.0183(10) 0.0210(10) -0.0007(8) -0.0012(8) -0.0014(8)
C28 0.0177(10) 0.0209(11) 0.0187(10) 0.0001(8) 0.0004(8) 0.0034(8)
C29 0.0213(10) 0.0151(10) 0.0203(10) 0.0005(8) 0.0012(8) -0.0010(8)
C30 0.0212(10) 0.0155(10) 0.0180(9) -0.0004(8) -0.0012(8) 0.0017(8)
C31 0.0193(10) 0.0247(12) 0.0346(12) 0.0061(9) 0.0017(9) -0.0022(10)
C32 0.0373(14) 0.0304(14) 0.0524(17) -0.0146(11) -0.0016(13) -0.0042(13)
C33 0.0456(15) 0.0306(13) 0.0247(11) 0.0133(11) 0.0032(11) -0.0012(10)
C34 0.0206(10) 0.0165(10) 0.0215(10) 0.0000(8) -0.0010(8) -0.0002(8)
C35 0.0210(10) 0.0175(10) 0.0228(10) 0.0005(8) -0.0005(8) -0.0016(9)
C36 0.0228(10) 0.0134(10) 0.0246(10) 0.0005(8) 0.0015(9) 0.0014(8)
C37 0.0221(11) 0.0234(12) 0.0316(12) -0.0053(9) 0.0000(9) -0.0004(10)
C38 0.0276(11) 0.0198(11) 0.0302(12) -0.0039(9) 0.0012(9) -0.0061(10)
C39 0.0230(10) 0.0169(10) 0.0203(10) 0.0014(9) -0.0019(8) 0.0015(8)
C40 0.0220(10) 0.0166(10) 0.0185(9) 0.0022(8) -0.0016(8) -0.0019(8)
C41 0.0169(9) 0.0165(10) 0.0190(9) 0.0001(8) -0.0023(8) -0.0008(8)
C42 0.0177(10) 0.0161(10) 0.0242(10) -0.0033(8) -0.0040(8) 0.0005(9)
C43 0.0187(10) 0.0133(10) 0.0243(10) 0.0022(8) -0.0035(8) -0.0002(8)
C44 0.0179(10) 0.0205(11) 0.0209(10) 0.0019(8) -0.0010(8) -0.0017(9)
C45 0.0192(10) 0.0174(10) 0.0219(10) -0.0006(8) 0.0008(8) 0.0008(9)
C46 0.0284(12) 0.0242(12) 0.0284(11) 0.0023(9) -0.0003(10) 0.0056(10)
C47 0.0243(11) 0.0264(13) 0.0440(14) -0.0003(9) -0.0113(11) 0.0089(11)
C48 0.0225(11) 0.0400(15) 0.0308(12) 0.0050(10) 0.0047(10) 0.0112(11)
C49 0.0203(10) 0.0184(10) 0.0164(9) 0.0007(8) -0.0010(8) 0.0010(8)
C50 0.0194(10) 0.0147(10) 0.0183(9) -0.0029(8) -0.0007(8) -0.0001(8)
C51 0.0209(10) 0.0151(10) 0.0189(10) 0.0017(8) 0.0013(8) 0.0022(8)
C52 0.0175(10) 0.0201(11) 0.0181(10) 0.0002(8) 0.0004(8) 0.0007(8)
C53 0.0183(10) 0.0188(11) 0.0208(10) -0.0025(8) -0.0019(8) -0.0014(8)
C54 0.0186(10) 0.0174(10) 0.0189(9) -0.0003(8) -0.0002(8) 0.0006(8)
C55 0.0488(16) 0.0411(15) 0.0221(11) -0.0188(13) -0.0064(11) -0.0029(11)
C56 0.0343(13) 0.0287(13) 0.0333(12) 0.0009(10) 0.0114(11) -0.0056(11)
C57 0.0178(10) 0.0321(13) 0.0294(12) -0.0030(9) -0.0025(9) -0.0066(10)
C58 0.0215(10) 0.0184(11) 0.0233(10) 0.0012(8) 0.0015(9) -0.0025(9)
C59 0.0210(10) 0.0152(10) 0.0300(11) 0.0012(8) 0.0002(9) -0.0018(9)
C60 0.0212(10) 0.0178(11) 0.0275(11) 0.0014(8) 0.0018(9) 0.0003(9)
C61 0.0285(12) 0.0228(12) 0.0388(13) -0.0041(10) -0.0039(10) 0.0099(11)
C62 0.0238(11) 0.0207(11) 0.0360(13) -0.0022(9) 0.0007(10) 0.0006(10)
C63 0.0222(10) 0.0202(11) 0.0220(10) 0.0003(8) 0.0017(9) 0.0021(9)
C64 0.0208(10) 0.0179(10) 0.0182(10) -0.0002(8) -0.0014(8) -0.0031(8)
C65 0.0183(10) 0.0171(10) 0.0194(10) -0.0004(8) -0.0005(8) -0.0023(8)
C66 0.0201(10) 0.0161(10) 0.0196(10) 0.0018(8) -0.0010(8) -0.0006(8)
C67 0.0198(10) 0.0192(11) 0.0202(10) -0.0020(8) 0.0013(8) 0.0001(9)
C68 0.0171(10) 0.0214(11) 0.0237(10) 0.0013(8) -0.0004(8) -0.0047(9)
C69 0.0219(10) 0.0178(10) 0.0197(10) 0.0013(8) -0.0028(8) -0.0020(8)
C70 0.0443(15) 0.0289(13) 0.0227(11) 0.0053(11) -0.0063(10) 0.0015(10)
C71 0.0367(14) 0.0343(15) 0.0456(15) -0.0152(12) -0.0042(12) 0.0064(12)
C72 0.0200(11) 0.0292(13) 0.0365(12) 0.0074(9) -0.0045(10) 0.0008(11)

loop_
_atom_type_symbol
_atom_type_description
_atom_type_scat_dispersion_real
_atom_type_scat_dispersion_imag
_atom_type_scat_source
C C 0.0033 0.0000 'International Tables Vol C Tables 4.2.6.8 and 6.1.1.4'
H H 0.0000 0.0000 'International Tables Vol C Tables 4.2.6.8 and 6.1.1.4'
O O 0.0106 0.0000 'International Tables Vol C Tables 4.2.6.8 and 6.1.1.4'

loop_
_geom_angle_atom_site_label_1
_geom_angle_atom_site_label_2
_geom_angle_atom_site_label_3
_geom_angle
C4 O1 C9 117.36(17)
C3 O2 C8 115.17(17)
C2 O3 C7 113.05(17)
C20 O4 C22 112.56(19)
C19 O5 C23 113.9(2)
C18 O6 C24 116.35(17)
C12 O7 H7 109.5
C28 O8 C31 116.27(17)
C27 O9 C32 113.27(18)
C26 O10 C33 111.97(16)
C42 O11 C46 117.76(16)
C43 O12 C47 116.11(16)
C44 O13 C48 117.73(17)
C35 O14 H14 109.5
C52 O15 C57 117.17(17)
C51 O16 C56 116.40(17)
C50 O17 C55 112.66(17)
C66 O18 C70 112.67(17)
C67 O19 C71 113.53(18)
C68 O20 C72 116.40(17)
C60 O21 H21 109.5
C2 C1 C6 118.42(19)
C2 C1 C21 119.29(19)
C6 C1 C21 122.29(19)
O3 C2 C3 117.20(19)
O3 C2 C1 120.73(18)
C3 C2 C1 122.06(19)
O2 C3 C2 119.56(18)
O2 C3 C4 121.28(18)
C2 C3 C4 119.02(19)
O1 C4 C5 125.60(19)
O1 C4 C3 114.89(19)
C5 C4 C3 119.51(19)
C4 C5 C6 121.4(2)
C4 C5 H5 119.3
C6 C5 H5 119.3
C5 C6 C1 119.54(19)
C5 C6 C10 118.47(19)
C1 C6 C10 121.98(18)
O3 C7 H7A 109.5
O3 C7 H7B 109.5
H7A C7 H7B 109.5
O3 C7 H7C 109.5
H7A C7 H7C 109.5
H7B C7 H7C 109.5
O2 C8 H8A 109.5
O2 C8 H8B 109.5
H8A C8 H8B 109.5
O2 C8 H8C 109.5
H8A C8 H8C 109.5
H8B C8 H8C 109.5
O1 C9 H9A 109.5
O1 C9 H9B 109.5
H9A C9 H9B 109.5
O1 C9 H9C 109.5
H9A C9 H9C 109.5
H9B C9 H9C 109.5
C6 C10 C11 116.20(17)
C6 C10 H10A 108.2
C11 C10 H10A 108.2
C6 C10 H10B 108.2
C11 C10 H10B 108.2
H10A C10 H10B 107.4
C14 C11 C12 114.76(18)
C14 C11 C10 111.57(18)
C12 C11 C10 114.15(17)
C14 C11 H11 105.1
C12 C11 H11 105.1
C10 C11 H11 105.1
O7 C12 C13 109.72(17)
O7 C12 C11 108.55(17)
C13 C12 C11 110.60(18)
O7 C12 C15 105.51(16)
C13 C12 C15 108.30(17)
C11 C12 C15 114.00(17)
C12 C13 H13A 109.5
C12 C13 H13B 109.5
H13A C13 H13B 109.5
C12 C13 H13C 109.5
H13A C13 H13C 109.5
H13B C13 H13C 109.5
C11 C14 H14A 109.5
C11 C14 H14B 109.5
H14A C14 H14B 109.5
C11 C14 H14C 109.5
H14A C14 H14C 109.5
H14B C14 H14C 109.5
C16 C15 C12 115.80(17)
C16 C15 H15A 108.3
C12 C15 H15A 108.3
C16 C15 H15B 108.3
C12 C15 H15B 108.3
H15A C15 H15B 107.4
C21 C16 C17 119.7(2)
C21 C16 C15 121.89(19)
C17 C16 C15 118.36(19)
C18 C17 C16 121.22(19)
C18 C17 H17 119.4
C16 C17 H17 119.4
O6 C18 C17 125.14(19)
O6 C18 C19 115.19(18)
C17 C18 C19 119.64(19)
O5 C19 C20 119.61(19)
O5 C19 C18 120.61(18)
C20 C19 C18 119.59(19)
O4 C20 C19 118.86(19)
O4 C20 C21 120.05(18)
C19 C20 C21 121.1(2)
C16 C21 C20 118.70(19)
C16 C21 C1 121.56(19)
C20 C21 C1 119.71(19)
O4 C22 H22A 109.5
O4 C22 H22B 109.5
H22A C22 H22B 109.5
O4 C22 H22C 109.5
H22A C22 H22C 109.5
H22B C22 H22C 109.5
O5 C23 H23A 109.5
O5 C23 H23B 109.5
H23A C23 H23B 109.5
O5 C23 H23C 109.5
H23A C23 H23C 109.5
H23B C23 H23C 109.5
O6 C24 H24A 109.5
O6 C24 H24B 109.5
H24A C24 H24B 109.5
O6 C24 H24C 109.5
H24A C24 H24C 109.5
H24B C24 H24C 109.5
C30 C25 C26 118.26(18)
C30 C25 C41 122.52(19)
C26 C25 C41 119.08(19)
C27 C26 O10 118.59(18)
C27 C26 C25 121.77(19)
O10 C26 C25 119.61(18)
O9 C27 C26 120.04(19)
O9 C27 C28 120.07(18)
C26 C27 C28 119.64(19)
O8 C28 C29 124.65(19)
O8 C28 C27 116.10(19)
C29 C28 C27 119.22(19)
C28 C29 C30 121.3(2)
C28 C29 H29 119.3
C30 C29 H29 119.3
C25 C30 C29 119.72(19)
C25 C30 C34 122.30(19)
C29 C30 C34 117.94(19)
O8 C31 H31A 109.5
O8 C31 H31B 109.5
H31A C31 H31B 109.5
O8 C31 H31C 109.5
H31A C31 H31C 109.5
H31B C31 H31C 109.5
O9 C32 H32A 109.5
O9 C32 H32B 109.5
H32A C32 H32B 109.5
O9 C32 H32C 109.5
H32A C32 H32C 109.5
H32B C32 H32C 109.5
O10 C33 H33A 109.5
O10 C33 H33B 109.5
H33A C33 H33B 109.5
O10 C33 H33C 109.5
H33A C33 H33C 109.5
H33B C33 H33C 109.5
C30 C34 C35 115.58(17)
C30 C34 H34A 108.4
C35 C34 H34A 108.4
C30 C34 H34B 108.4
C35 C34 H34B 108.4
H34A C34 H34B 107.4
O14 C35 C38 108.95(18)
O14 C35 C36 108.52(17)
C38 C35 C36 110.86(18)
O14 C35 C34 105.99(17)
C38 C35 C34 108.38(17)
C36 C35 C34 113.95(17)
C37 C36 C35 114.40(18)
C37 C36 C39 111.85(18)
C35 C36 C39 113.71(17)
C37 C36 H36 105.3
C35 C36 H36 105.3
C39 C36 H36 105.3
C36 C37 H37A 109.5
C36 C37 H37B 109.5
H37A C37 H37B 109.5
C36 C37 H37C 109.5
H37A C37 H37C 109.5
H37B C37 H37C 109.5
C35 C38 H38A 109.5
C35 C38 H38B 109.5
H38A C38 H38B 109.5
C35 C38 H38C 109.5
H38A C38 H38C 109.5
H38B C38 H38C 109.5
C40 C39 C36 117.14(17)
C40 C39 H39A 108.0
C36 C39 H39A 108.0
C40 C39 H39B 108.0
C36 C39 H39B 108.0
H39A C39 H39B 107.3
C41 C40 C45 119.96(19)
C41 C40 C39 122.30(18)
C45 C40 C39 117.71(19)
C40 C41 C42 119.11(18)
C40 C41 C25 120.76(19)
C42 C41 C25 120.02(19)
O11 C42 C43 122.23(19)
O11 C42 C41 117.34(18)
C43 C42 C41 120.4(2)
O12 C43 C42 119.34(19)
O12 C43 C44 120.43(18)
C42 C43 C44 119.88(19)
O13 C44 C45 125.3(2)
O13 C44 C43 114.55(19)
C45 C44 C43 120.20(19)
C44 C45 C40 120.4(2)
C44 C45 H45 119.8
C40 C45 H45 119.8
O11 C46 H46A 109.5
O11 C46 H46B 109.5
H46A C46 H46B 109.5
O11 C46 H46C 109.5
H46A C46 H46C 109.5
H46B C46 H46C 109.5
O12 C47 H47A 109.5
O12 C47 H47B 109.5
H47A C47 H47B 109.5
O12 C47 H47C 109.5
H47A C47 H47C 109.5
H47B C47 H47C 109.5
O13 C48 H48A 109.5
O13 C48 H48B 109.5
H48A C48 H48B 109.5
O13 C48 H48C 109.5
H48A C48 H48C 109.5
H48B C48 H48C 109.5
C50 C49 C54 118.31(19)
C50 C49 C65 119.97(19)
C54 C49 C65 121.72(19)
O17 C50 C51 117.61(19)
O17 C50 C49 120.33(18)
C51 C50 C49 122.04(19)
O16 C51 C50 118.76(18)
O16 C51 C52 121.94(18)
C50 C51 C52 119.13(19)
O15 C52 C53 124.93(19)
O15 C52 C51 115.55(18)
C53 C52 C51 119.52(18)
C52 C53 C54 121.5(2)
C52 C53 H53 119.2
C54 C53 H53 119.2
C53 C54 C49 119.5(2)
C53 C54 C58 118.10(19)
C49 C54 C58 122.42(18)
O17 C55 H55A 109.5
O17 C55 H55B 109.5
H55A C55 H55B 109.5
O17 C55 H55C 109.5
H55A C55 H55C 109.5
H55B C55 H55C 109.5
O16 C56 H56A 109.5
O16 C56 H56B 109.5
H56A C56 H56B 109.5
O16 C56 H56C 109.5
H56A C56 H56C 109.5
H56B C56 H56C 109.5
O15 C57 H57A 109.5
O15 C57 H57B 109.5
H57A C57 H57B 109.5
O15 C57 H57C 109.5
H57A C57 H57C 109.5
H57B C57 H57C 109.5
C54 C58 C59 116.76(18)
C54 C58 H58A 108.1
C59 C58 H58A 108.1
C54 C58 H58B 108.1
C59 C58 H58B 108.1
H58A C58 H58B 107.3
C62 C59 C58 112.21(18)
C62 C59 C60 114.31(18)
C58 C59 C60 113.24(17)
C62 C59 H59 105.4
C58 C59 H59 105.4
C60 C59 H59 105.4
O21 C60 C61 109.15(18)
O21 C60 C63 105.61(17)
C61 C60 C63 109.12(18)
O21 C60 C59 108.60(17)
C61 C60 C59 110.25(18)
C63 C60 C59 113.93(17)
C60 C61 H61A 109.5
C60 C61 H61B 109.5
H61A C61 H61B 109.5
C60 C61 H61C 109.5
H61A C61 H61C 109.5
H61B C61 H61C 109.5
C59 C62 H62A 109.5
C59 C62 H62B 109.5
H62A C62 H62B 109.5
C59 C62 H62C 109.5
H62A C62 H62C 109.5
H62B C62 H62C 109.5
C64 C63 C60 114.78(18)
C64 C63 H63A 108.6
C60 C63 H63A 108.6
C64 C63 H63B 108.6
C60 C63 H63B 108.6
H63A C63 H63B 107.5
C65 C64 C69 119.99(19)
C65 C64 C63 122.26(18)
C69 C64 C63 117.72(19)
C64 C65 C66 118.22(18)
C64 C65 C49 122.05(19)
C66 C65 C49 119.72(19)
O18 C66 C67 118.50(19)
O18 C66 C65 119.93(18)
C67 C66 C65 121.56(19)
O19 C67 C66 119.84(19)
O19 C67 C68 120.49(18)
C66 C67 C68 119.44(19)
O20 C68 C69 124.4(2)
O20 C68 C67 116.16(19)
C69 C68 C67 119.44(19)
C68 C69 C64 121.3(2)
C68 C69 H69 119.4
C64 C69 H69 119.4
O18 C70 H70A 109.5
O18 C70 H70B 109.5
H70A C70 H70B 109.5
O18 C70 H70C 109.5
H70A C70 H70C 109.5
H70B C70 H70C 109.5
O19 C71 H71A 109.5
O19 C71 H71B 109.5
H71A C71 H71B 109.5
O19 C71 H71C 109.5
H71A C71 H71C 109.5
H71B C71 H71C 109.5
O20 C72 H72A 109.5
O20 C72 H72B 109.5
H72A C72 H72B 109.5
O20 C72 H72C 109.5
H72A C72 H72C 109.5
H72B C72 H72C 109.5

loop_
_geom_bond_atom_site_label_1
_geom_bond_atom_site_label_2
_geom_bond_distance
O1 C4 1.368(2)
O1 C9 1.421(3)
O2 C3 1.378(2)
O2 C8 1.430(3)
O3 C2 1.382(2)
O3 C7 1.421(3)
O4 C20 1.374(3)
O4 C22 1.428(3)
O5 C19 1.372(3)
O5 C23 1.420(3)
O6 C18 1.371(2)
O6 C24 1.425(3)
O7 C12 1.429(2)
O7 H7 0.8400
O8 C28 1.369(2)
O8 C31 1.426(3)
O9 C27 1.381(2)
O9 C32 1.420(3)
O10 C26 1.382(2)
O10 C33 1.425(3)
O11 C42 1.371(3)
O11 C46 1.429(3)
O12 C43 1.381(2)
O12 C47 1.442(3)
O13 C44 1.366(2)
O13 C48 1.414(3)
O14 C35 1.433(2)
O14 H14 0.8400
O15 C52 1.366(2)
O15 C57 1.425(3)
O16 C51 1.380(2)
O16 C56 1.432(3)
O17 C50 1.383(2)
O17 C55 1.411(3)
O18 C66 1.373(2)
O18 C70 1.419(3)
O19 C67 1.374(2)
O19 C71 1.427(3)
O20 C68 1.368(2)
O20 C72 1.425(3)
O21 C60 1.431(3)
O21 H21 0.8400
C1 C2 1.397(3)
C1 C6 1.401(3)
C1 C21 1.489(3)
C2 C3 1.388(3)
C3 C4 1.400(3)
C4 C5 1.384(3)
C5 C6 1.397(3)
C5 H5 0.9500
C6 C10 1.512(3)
C7 H7A 0.9800
C7 H7B 0.9800
C7 H7C 0.9800
C8 H8A 0.9800
C8 H8B 0.9800
C8 H8C 0.9800
C9 H9A 0.9800
C9 H9B 0.9800
C9 H9C 0.9800
C10 C11 1.554(3)
C10 H10A 0.9900
C10 H10B 0.9900
C11 C14 1.527(3)
C11 C12 1.550(3)
C11 H11 1.0000
C12 C13 1.526(3)
C12 C15 1.552(3)
C13 H13A 0.9800
C13 H13B 0.9800
C13 H13C 0.9800
C14 H14A 0.9800
C14 H14B 0.9800
C14 H14C 0.9800
C15 C16 1.507(3)
C15 H15A 0.9900
C15 H15B 0.9900
C16 C21 1.399(3)
C16 C17 1.401(3)
C17 C18 1.377(3)
C17 H17 0.9500
C18 C19 1.400(3)
C19 C20 1.392(3)
C20 C21 1.405(3)
C22 H22A 0.9800
C22 H22B 0.9800
C22 H22C 0.9800
C23 H23A 0.9800
C23 H23B 0.9800
C23 H23C 0.9800
C24 H24A 0.9800
C24 H24B 0.9800
C24 H24C 0.9800
C25 C30 1.394(3)
C25 C26 1.404(3)
C25 C41 1.491(3)
C26 C27 1.381(3)
C27 C28 1.394(3)
C28 C29 1.383(3)
C29 C30 1.399(3)
C29 H29 0.9500
C30 C34 1.505(3)
C31 H31A 0.9800
C31 H31B 0.9800
C31 H31C 0.9800
C32 H32A 0.9800
C32 H32B 0.9800
C32 H32C 0.9800
C33 H33A 0.9800
C33 H33B 0.9800
C33 H33C 0.9800
C34 C35 1.550(3)
C34 H34A 0.9900
C34 H34B 0.9900
C35 C38 1.525(3)
C35 C36 1.547(3)
C36 C37 1.530(3)
C36 C39 1.553(3)
C36 H36 1.0000
C37 H37A 0.9800
C37 H37B 0.9800
C37 H37C 0.9800
C38 H38A 0.9800
C38 H38B 0.9800
C38 H38C 0.9800
C39 C40 1.522(3)
C39 H39A 0.9900
C39 H39B 0.9900
C40 C41 1.398(3)
C40 C45 1.401(3)
C41 C42 1.409(3)
C42 C43 1.393(3)
C43 C44 1.395(3)
C44 C45 1.383(3)
C45 H45 0.9500
C46 H46A 0.9800
C46 H46B 0.9800
C46 H46C 0.9800
C47 H47A 0.9800
C47 H47B 0.9800
C47 H47C 0.9800
C48 H48A 0.9800
C48 H48B 0.9800
C48 H48C 0.9800
C49 C50 1.400(3)
C49 C54 1.403(3)
C49 C65 1.486(3)
C50 C51 1.389(3)
C51 C52 1.401(3)
C52 C53 1.380(3)
C53 C54 1.402(3)
C53 H53 0.9500
C54 C58 1.514(3)
C55 H55A 0.9800
C55 H55B 0.9800
C55 H55C 0.9800
C56 H56A 0.9800
C56 H56B 0.9800
C56 H56C 0.9800
C57 H57A 0.9800
C57 H57B 0.9800
C57 H57C 0.9800
C58 C59 1.549(3)
C58 H58A 0.9900
C58 H58B 0.9900
C59 C62 1.525(3)
C59 C60 1.549(3)
C59 H59 1.0000
C60 C61 1.526(3)
C60 C63 1.547(3)
C61 H61A 0.9800
C61 H61B 0.9800
C61 H61C 0.9800
C62 H62A 0.9800
C62 H62B 0.9800
C62 H62C 0.9800
C63 C64 1.510(3)
C63 H63A 0.9900
C63 H63B 0.9900
C64 C65 1.397(3)
C64 C69 1.398(3)
C65 C66 1.409(3)
C66 C67 1.391(3)
C67 C68 1.398(3)
C68 C69 1.384(3)
C69 H69 0.9500
C70 H70A 0.9800
C70 H70B 0.9800
C70 H70C 0.9800
C71 H71A 0.9800
C71 H71B 0.9800
C71 H71C 0.9800
C72 H72A 0.9800
C72 H72B 0.9800
C72 H72C 0.9800

loop_
_geom_hbond_atom_site_label_D
_geom_hbond_atom_site_label_H
_geom_hbond_atom_site_label_A
_geom_hbond_site_symmetry_A
_geom_hbond_distance_DH
_geom_hbond_distance_HA
_geom_hbond_distance_DA
_geom_hbond_angle_DHA
O7 H7 O2 3_646 0.84 2.10 2.836(2) 146
O14 H14 O16 4_566 0.84 2.14 2.889(2) 149
O21 H21 O12 4_456 0.84 2.00 2.793(2) 156
C11 H11 O3 3_646 1.00 2.58 3.469(3) 148
C37 H37A O8 4_567 0.98 2.60 3.490(3) 151
C37 H37C O5 3_756 0.98 2.58 3.498(3) 157
C38 H38B O18 4_566 0.98 2.51 3.389(3) 150
C24 H24B Cg1 4_556 0.98 2.80 3.710(3) 156
C31 H31B Cg2 4_467 0.98 2.71 3.653(3) 181
C72 H72B Cg3 4_556 0.98 2.94 3.894(3) 164

loop_
_geom_torsion_atom_site_label_1
_geom_torsion_atom_site_label_2
_geom_torsion_atom_site_label_3
_geom_torsion_atom_site_label_4
_geom_torsion
_geom_torsion_publ_flag
C7 O3 C2 C3 98.2(2) y
C7 O3 C2 C1 -82.4(3) ?
C6 C1 C2 O3 -179.31(18) ?
C21 C1 C2 O3 1.5(3) ?
C6 C1 C2 C3 0.1(3) ?
C21 C1 C2 C3 -179.17(19) ?
C8 O2 C3 C2 -108.5(2) ?
C8 O2 C3 C4 75.8(3) ?
O3 C2 C3 O2 1.9(3) ?
C1 C2 C3 O2 -177.46(19) ?
O3 C2 C3 C4 177.69(18) ?
C1 C2 C3 C4 -1.7(3) ?
C9 O1 C4 C5 -10.2(3) ?
C9 O1 C4 C3 169.88(19) ?
O2 C3 C4 O1 -2.9(3) ?
C2 C3 C4 O1 -178.58(19) ?
O2 C3 C4 C5 177.21(18) ?
C2 C3 C4 C5 1.5(3) ?
O1 C4 C5 C6 -179.6(2) ?
C3 C4 C5 C6 0.3(3) ?
C4 C5 C6 C1 -1.9(3) ?
C4 C5 C6 C10 179.24(19) ?
C2 C1 C6 C5 1.7(3) ?
C21 C1 C6 C5 -179.1(2) ?
C2 C1 C6 C10 -179.47(19) ?
C21 C1 C6 C10 -0.3(3) ?
C5 C6 C10 C11 -86.6(2) ?
C1 C6 C10 C11 94.6(2) ?
C6 C10 C11 C14 48.3(3) ?
C6 C10 C11 C12 -83.8(2) .
C14 C11 C12 O7 163.45(18) ?
C10 C11 C12 O7 -66.0(2) ?
C14 C11 C12 C13 43.0(2) ?
C10 C11 C12 C13 173.61(18) ?
C14 C11 C12 C15 -79.3(2) ?
C10 C11 C12 C15 51.3(2) .
O7 C12 C15 C16 32.4(2) ?
C13 C12 C15 C16 149.82(18) ?
C11 C12 C15 C16 -86.6(2) .
C12 C15 C16 C21 94.2(2) ?
C12 C15 C16 C17 -85.6(2) ?
C21 C16 C17 C18 -0.6(3) ?
C15 C16 C17 C18 179.11(19) ?
C24 O6 C18 C17 19.7(3) ?
C24 O6 C18 C19 -158.52(19) ?
C16 C17 C18 O6 -176.9(2) ?
C16 C17 C18 C19 1.3(3) ?
C23 O5 C19 C20 99.6(3) ?
C23 O5 C19 C18 -85.5(3) ?
O6 C18 C19 O5 1.6(3) ?
C17 C18 C19 O5 -176.7(2) ?
O6 C18 C19 C20 176.6(2) ?
C17 C18 C19 C20 -1.8(3) ?
C22 O4 C20 C19 74.9(3) ?
C22 O4 C20 C21 -103.9(2) ?
O5 C19 C20 O4 -2.1(3) ?
C18 C19 C20 O4 -177.12(19) ?
O5 C19 C20 C21 176.7(2) ?
C18 C19 C20 C21 1.7(3) ?
C17 C16 C21 C20 0.5(3) ?
C15 C16 C21 C20 -179.2(2) ?
C17 C16 C21 C1 -177.6(2) ?
C15 C16 C21 C1 2.7(3) ?
O4 C20 C21 C16 177.7(2) ?
C19 C20 C21 C16 -1.0(3) ?
O4 C20 C21 C1 -4.1(3) ?
C19 C20 C21 C1 177.1(2) ?
C2 C1 C21 C16 116.6(2) ?
C6 C1 C21 C16 -62.6(3) .
C2 C1 C21 C20 -61.5(3) ?
C6 C1 C21 C20 119.3(2) ?
C33 O10 C26 C27 79.2(2) ?
C33 O10 C26 C25 -98.7(2) ?
C30 C25 C26 C27 1.0(3) ?
C41 C25 C26 C27 -174.8(2) ?
C30 C25 C26 O10 178.85(18) ?
C41 C25 C26 O10 3.0(3) ?
C32 O9 C27 C26 89.7(3) ?
C32 O9 C27 C28 -96.0(2) ?
O10 C26 C27 O9 -3.6(3) ?
C25 C26 C27 O9 174.21(18) ?
O10 C26 C27 C28 -177.96(18) ?
C25 C26 C27 C28 -0.1(3) ?
C31 O8 C28 C29 17.8(3) ?
C31 O8 C28 C27 -160.08(19) ?
O9 C27 C28 O8 1.8(3) ?
C26 C27 C28 O8 176.14(19) ?
O9 C27 C28 C29 -176.21(19) ?
C26 C27 C28 C29 -1.9(3) ?
O8 C28 C29 C30 -174.84(19) ?
C27 C28 C29 C30 3.0(3) ?
C26 C25 C30 C29 0.0(3) ?
C41 C25 C30 C29 175.8(2) ?
C26 C25 C30 C34 -177.49(19) ?
C41 C25 C30 C34 -1.8(3) ?
C28 C29 C30 C25 -2.1(3) ?
C28 C29 C30 C34 175.57(18) ?
C25 C30 C34 C35 96.9(2) ?
C29 C30 C34 C35 -80.7(2) ?
C30 C34 C35 O14 35.0(2) ?
C30 C34 C35 C38 151.82(19) ?
C30 C34 C35 C36 -84.2(2) ?
O14 C35 C36 C37 162.56(18) ?
C38 C35 C36 C37 43.0(2) ?
C34 C35 C36 C37 -79.6(2) ?
O14 C35 C36 C39 -67.2(2) ?
C38 C35 C36 C39 173.16(18) ?
C34 C35 C36 C39 50.6(2) ?
C37 C36 C39 C40 45.8(3) ?
C35 C36 C39 C40 -85.7(2) ?
C36 C39 C40 C41 93.5(2) ?
C36 C39 C40 C45 -88.7(2) ?
C45 C40 C41 C42 1.7(3) ?
C39 C40 C41 C42 179.51(19) ?
C45 C40 C41 C25 -174.68(19) ?
C39 C40 C41 C25 3.1(3) ?
C30 C25 C41 C40 -61.6(3) ?
C26 C25 C41 C40 114.1(2) ?
C30 C25 C41 C42 122.1(2) ?
C26 C25 C41 C42 -62.2(3) ?
C46 O11 C42 C43 46.7(3) y
C46 O11 C42 C41 -136.1(2) ?
C40 C41 C42 O11 -179.92(18) ?
C25 C41 C42 O11 -3.5(3) ?
C40 C41 C42 C43 -2.7(3) ?
C25 C41 C42 C43 173.8(2) ?
C47 O12 C43 C42 -118.2(2) ?
C47 O12 C43 C44 68.6(3) ?
O11 C42 C43 O12 5.5(3) ?
C41 C42 C43 O12 -171.60(18) ?
O11 C42 C43 C44 178.75(19) ?
C41 C42 C43 C44 1.6(3) ?
C48 O13 C44 C45 -8.3(3) ?
C48 O13 C44 C43 170.97(19) ?
O12 C43 C44 O13 -5.8(3) ?
C42 C43 C44 O13 -178.96(19) ?
O12 C43 C44 C45 173.53(19) ?
C42 C43 C44 C45 0.4(3) ?
O13 C44 C45 C40 177.9(2) ?
C43 C44 C45 C40 -1.3(3) ?
C41 C40 C45 C44 0.3(3) ?
C39 C40 C45 C44 -177.63(18) ?
C55 O17 C50 C51 93.0(2) y
C55 O17 C50 C49 -88.6(2) ?
C54 C49 C50 O17 -178.97(18) ?
C65 C49 C50 O17 0.6(3) ?
C54 C49 C50 C51 -0.7(3) ?
C65 C49 C50 C51 178.9(2) ?
C56 O16 C51 C50 -114.1(2) ?
C56 O16 C51 C52 70.7(3) ?
O17 C50 C51 O16 3.1(3) ?
C49 C50 C51 O16 -175.26(18) ?
O17 C50 C51 C52 178.40(18) ?
C49 C50 C51 C52 0.0(3) ?
C57 O15 C52 C53 -6.6(3) ?
C57 O15 C52 C51 173.24(18) ?
O16 C51 C52 O15 -4.8(3) ?
C50 C51 C52 O15 -179.91(18) ?
O16 C51 C52 C53 175.10(18) ?
C50 C51 C52 C53 -0.1(3) ?
O15 C52 C53 C54 -179.4(2) ?
C51 C52 C53 C54 0.7(3) ?
C52 C53 C54 C49 -1.3(3) ?
C52 C53 C54 C58 -179.38(18) ?
C50 C49 C54 C53 1.3(3) ?
C65 C49 C54 C53 -178.28(19) ?
C50 C49 C54 C58 179.24(18) ?
C65 C49 C54 C58 -0.3(3) ?
C53 C54 C58 C59 -87.2(2) ?
C49 C54 C58 C59 94.8(2) ?
C54 C58 C59 C62 46.5(3) ?
C54 C58 C59 C60 -84.8(2) ?
C62 C59 C60 O21 165.15(18) ?
C58 C59 C60 O21 -64.6(2) ?
C62 C59 C60 C61 45.6(2) ?
C58 C59 C60 C61 175.81(18) ?
C62 C59 C60 C63 -77.5(2) ?
C58 C59 C60 C63 52.7(2) ?
O21 C60 C63 C64 31.7(2) ?
C61 C60 C63 C64 148.91(19) ?
C59 C60 C63 C64 -87.4(2) ?
C60 C63 C64 C65 95.4(2) ?
C60 C63 C64 C69 -82.5(2) ?
C69 C64 C65 C66 -0.3(3) ?
C63 C64 C65 C66 -178.14(19) ?
C69 C64 C65 C49 178.6(2) ?
C63 C64 C65 C49 0.8(3) ?
C50 C49 C65 C64 119.6(2) ?
C54 C49 C65 C64 -60.9(3) ?
C50 C49 C65 C66 -61.5(3) ?
C54 C49 C65 C66 118.0(2) ?
C70 O18 C66 C67 82.9(2) ?
C70 O18 C66 C65 -96.0(2) ?
C64 C65 C66 O18 -179.24(18) ?
C49 C65 C66 O18 1.8(3) ?
C64 C65 C66 C67 1.9(3) ?
C49 C65 C66 C67 -177.08(19) ?
C71 O19 C67 C66 97.4(2) ?
C71 O19 C67 C68 -88.1(3) ?
O18 C66 C67 O19 -5.6(3) ?
C65 C66 C67 O19 173.29(19) ?
O18 C66 C67 C68 179.85(18) ?
C65 C66 C67 C68 -1.3(3) ?
C72 O20 C68 C69 19.1(3) ?
C72 O20 C68 C67 -159.31(19) ?
O19 C67 C68 O20 3.0(3) ?
C66 C67 C68 O20 177.51(19) ?
O19 C67 C68 C69 -175.47(19) ?
C66 C67 C68 C69 -1.0(3) ?
O20 C68 C69 C64 -175.8(2) ?
C67 C68 C69 C64 2.6(3) ?
C65 C64 C69 C68 -1.9(3) ?
C63 C64 C69 C68 176.02(19) ?

loop_
_cod_related_entry_id
_cod_related_entry_database
_cod_related_entry_code
1 ChemSpider 2272988
